data_1551467
loop_
_publ_author_name
'Hartmann, Deborah'
'Sch\"adler, Marcel'
'Greb, Lutz'

_publ_section_title
;
 Bis(catecholato)silanes: assessment, rationale and increase of
 silicon&#x2019;s Lewis superacidity
;
_journal_name_full 'Chemical Science'
_journal_paper_doi 10.1039/C9SC02167A
_journal_year 2019
_chemical_formula_moiety 'C24 H30 Br8 O6 P2 Si'
_chemical_formula_sum 'C24 H30 Br8 O6 P2 Si'
_chemical_formula_weight 1143.79
_space_group_crystal_system triclinic
_space_group_IT_number 2
_space_group_name_Hall '-P 1'
_space_group_name_H-M_alt 'P -1'
_symmetry_space_group_name_Hall '-P 1'
_symmetry_space_group_name_H-M 'P -1'
_atom_sites_solution_hydrogens geom
_atom_sites_solution_primary dual
_audit_creation_date 2019-01-22
_audit_creation_method
;
Olex2 1.2
(compiled 2018.05.29 svn.r3508 for OlexSys, GUI svn.r5506)
;
_audit_update_record
;
2019-03-26 deposited with the CCDC.    2019-06-17 downloaded from the CCDC.
;
_cell_angle_alpha 69.63(3)
_cell_angle_beta 81.67(3)
_cell_angle_gamma 79.50(3)
_cell_formula_units_Z 1
_cell_length_a 7.9270(16)
_cell_length_b 9.2410(18)
_cell_length_c 12.596(3)
_cell_measurement_reflns_used 519
_cell_measurement_temperature 120
_cell_measurement_theta_max 32
_cell_measurement_theta_min 1.2
_cell_volume 847.2(4)
_computing_molecular_graphics 'Olex2 (Dolomanov et al., 2009)'
_computing_publication_material 'Olex2 (Dolomanov et al., 2009)'
_computing_structure_refinement 'ShelXL (Sheldrick, 2015)'
_computing_structure_solution 'ShelXT (Sheldrick, 2015)'
_diffrn_ambient_temperature 120
_diffrn_measured_fraction_theta_full 0.997
_diffrn_measured_fraction_theta_max 0.994
_diffrn_measurement_device_type 'NONIUS KAPPA CCD'
_diffrn_radiation_type MoK\a
_diffrn_radiation_wavelength 0.71073
_diffrn_reflns_av_R_equivalents 0.0413
_diffrn_reflns_av_unetI/netI 0.0506
_diffrn_reflns_Laue_measured_fraction_full 0.997
_diffrn_reflns_Laue_measured_fraction_max 0.994
_diffrn_reflns_limit_h_max 11
_diffrn_reflns_limit_h_min -11
_diffrn_reflns_limit_k_max 13
_diffrn_reflns_limit_k_min -12
_diffrn_reflns_limit_l_max 17
_diffrn_reflns_limit_l_min -17
_diffrn_reflns_number 14268
_diffrn_reflns_point_group_measured_fraction_full 0.997
_diffrn_reflns_point_group_measured_fraction_max 0.994
_diffrn_reflns_theta_full 25.242
_diffrn_reflns_theta_max 30.042
_diffrn_reflns_theta_min 2.375
_exptl_absorpt_coefficient_mu 9.634
_exptl_absorpt_correction_T_max 1.0
_exptl_absorpt_correction_T_min 0.738703
_exptl_absorpt_correction_type multi-scan
_exptl_absorpt_process_details 'SADABS-2004/1 (Bruker,2004) was used for absorption correction.'
_exptl_crystal_colour 'clear colourless'
_exptl_crystal_colour_lustre clear
_exptl_crystal_colour_primary colourless
_exptl_crystal_density_diffrn 2.242
_exptl_crystal_description block
_exptl_crystal_F_000 546
_exptl_crystal_size_max 0.25
_exptl_crystal_size_mid 0.2
_exptl_crystal_size_min 0.2
_refine_diff_density_max 0.701
_refine_diff_density_min -0.668
_refine_diff_density_rms 0.146
_refine_ls_extinction_method none
_refine_ls_goodness_of_fit_ref 1.014
_refine_ls_hydrogen_treatment constr
_refine_ls_matrix_type full
_refine_ls_number_parameters 190
_refine_ls_number_reflns 4935
_refine_ls_number_restraints 0
_refine_ls_restrained_S_all 1.014
_refine_ls_R_factor_all 0.0481
_refine_ls_R_factor_gt 0.0305
_refine_ls_shift/su_max 0.001
_refine_ls_shift/su_mean 0.000
_refine_ls_structure_factor_coef Fsqd
_refine_ls_weighting_details 'w=1/[\s^2^(Fo^2^)+(0.0224P)^2^+0.3996P] where P=(Fo^2^+2Fc^2^)/3'
_refine_ls_weighting_scheme calc
_refine_ls_wR_factor_gt 0.0577
_refine_ls_wR_factor_ref 0.0634
_reflns_Friedel_coverage 0.000
_reflns_number_gt 3924
_reflns_number_total 4935
_reflns_threshold_expression 'I > 2\s(I)'
_cod_data_source_file c9sc02167a2.cif
_cod_data_source_block lg_ms13
_cod_original_cell_volume 847.2(3)
_cod_database_code 1551467
_shelx_shelxl_version_number 2018/3
_shelx_space_group_comment
;
The symmetry employed for this shelxl refinement is uniquely defined
by the following loop, which should always be used as a source of
symmetry information in preference to the above space-group names.
They are only intended as comments.
;
_shelx_estimated_absorpt_t_max 0.249
_shelx_estimated_absorpt_t_min 0.197
_olex2_refinement_description
;
1. Fixed Uiso
 At 1.2 times of:
  All C(H,H) groups
 At 1.5 times of:
  All C(H,H,H) groups
2.a Secondary CH2 refined with riding coordinates:
 C7(H7A,H7B), C9(H9A,H9B), C11(H11A,H11B)
2.b Idealised Me refined as rotating group:
 C8(H8A,H8B,H8C), C10(H10A,H10B,H10C), C12(H12A,H12B,H12C)
;
_olex2_submission_special_instructions 'No special instructions were received'

loop_
_space_group_symop_operation_xyz
'x, y, z'
'-x, -y, -z'

loop_
_atom_site_label
_atom_site_type_symbol
_atom_site_fract_x
_atom_site_fract_y
_atom_site_fract_z
_atom_site_U_iso_or_equiv
_atom_site_adp_type
_atom_site_occupancy
_atom_site_site_symmetry_order
_atom_site_calc_flag
_atom_site_refinement_flags_posn
_atom_site_refinement_flags_adp
_atom_site_refinement_flags_occupancy
Br1 Br 0.64402(4) 0.49826(3) 0.36224(2) 0.01818(7) Uani 1 1 d . . .
Br2 Br 0.76070(4) 0.12779(3) 0.52233(2) 0.02058(8) Uani 1 1 d . . .
Br3 Br 0.72415(4) -0.15713(3) 0.42677(2) 0.01979(8) Uani 1 1 d . . .
Br4 Br 0.57957(4) -0.06221(3) 0.16921(3) 0.01861(7) Uani 1 1 d . . .
P1 P 0.15983(9) 0.58988(8) 0.13545(6) 0.01378(15) Uani 1 1 d . . .
Si1 Si 0.500000 0.500000 0.000000 0.0120(2) Uani 1 2 d S T P
O2 O 0.5542(2) 0.5092(2) 0.12842(16) 0.0127(4) Uani 1 1 d . . .
O1 O 0.5117(2) 0.2957(2) 0.05970(16) 0.0128(4) Uani 1 1 d . . .
O3 O 0.2696(2) 0.5237(2) 0.04754(16) 0.0147(4) Uani 1 1 d . . .
C2 C 0.5937(3) 0.3651(3) 0.2022(2) 0.0123(5) Uani 1 1 d . . .
C3 C 0.6431(3) 0.3301(3) 0.3099(2) 0.0137(5) Uani 1 1 d . . .
C4 C 0.6833(3) 0.1733(3) 0.3777(2) 0.0153(6) Uani 1 1 d . . .
C5 C 0.6681(3) 0.0545(3) 0.3367(2) 0.0152(6) Uani 1 1 d . . .
C6 C 0.6103(3) 0.0917(3) 0.2290(2) 0.0147(5) Uani 1 1 d . . .
C1 C 0.5726(3) 0.2453(3) 0.1624(2) 0.0129(5) Uani 1 1 d . . .
C7 C 0.2315(3) 0.7593(3) 0.1427(3) 0.0190(6) Uani 1 1 d . . .
H7A H 0.349131 0.729674 0.168150 0.023 Uiso 1 1 calc R . .
H7B H 0.237910 0.837406 0.065436 0.023 Uiso 1 1 calc R . .
C8 C 0.1142(4) 0.8345(3) 0.2234(3) 0.0225(7) Uani 1 1 d . . .
H8A H -0.001722 0.867426 0.197346 0.034 Uiso 1 1 calc GR . .
H8B H 0.160935 0.925449 0.223759 0.034 Uiso 1 1 calc GR . .
H8C H 0.108681 0.758606 0.300384 0.034 Uiso 1 1 calc GR . .
C9 C 0.1587(4) 0.4469(3) 0.2753(3) 0.0191(6) Uani 1 1 d . . .
H9A H 0.272382 0.431973 0.304394 0.023 Uiso 1 1 calc R . .
H9B H 0.070916 0.486469 0.326761 0.023 Uiso 1 1 calc R . .
C10 C 0.1204(4) 0.2895(3) 0.2778(3) 0.0230(6) Uani 1 1 d . . .
H10A H 0.207729 0.248829 0.227767 0.034 Uiso 1 1 calc GR . .
H10B H 0.006343 0.302675 0.251454 0.034 Uiso 1 1 calc GR . .
H10C H 0.122536 0.215942 0.355622 0.034 Uiso 1 1 calc GR . .
C11 C -0.0565(3) 0.6407(3) 0.0950(2) 0.0173(6) Uani 1 1 d . . .
H11A H -0.092155 0.549665 0.084443 0.021 Uiso 1 1 calc R . .
H11B H -0.134194 0.665210 0.157341 0.021 Uiso 1 1 calc R . .
C12 C -0.0771(4) 0.7800(4) -0.0143(3) 0.0246(7) Uani 1 1 d . . .
H12A H 0.008558 0.761484 -0.074230 0.037 Uiso 1 1 calc GR . .
H12B H -0.060142 0.874318 -0.000700 0.037 Uiso 1 1 calc GR . .
H12C H -0.193052 0.793516 -0.037929 0.037 Uiso 1 1 calc GR . .

loop_
_atom_site_aniso_label
_atom_site_aniso_U_11
_atom_site_aniso_U_22
_atom_site_aniso_U_33
_atom_site_aniso_U_23
_atom_site_aniso_U_13
_atom_site_aniso_U_12
Br1 0.02457(15) 0.01695(14) 0.01539(15) -0.00786(11) -0.00326(11) -0.00262(11)
Br2 0.02569(16) 0.02076(15) 0.01448(15) -0.00381(12) -0.00765(12) -0.00064(12)
Br3 0.02373(15) 0.01368(14) 0.01843(16) -0.00105(11) -0.00508(12) 0.00016(11)
Br4 0.02358(15) 0.01249(13) 0.02126(16) -0.00638(11) -0.00506(12) -0.00221(11)
P1 0.0136(3) 0.0148(3) 0.0142(4) -0.0063(3) -0.0012(3) -0.0022(3)
Si1 0.0128(5) 0.0115(5) 0.0119(5) -0.0038(4) -0.0019(4) -0.0018(4)
O2 0.0151(9) 0.0104(9) 0.0123(10) -0.0034(8) -0.0022(7) -0.0009(7)
O1 0.0164(9) 0.0105(9) 0.0111(10) -0.0029(7) -0.0021(7) -0.0017(7)
O3 0.0128(9) 0.0171(10) 0.0162(10) -0.0085(8) -0.0013(8) -0.0015(7)
C2 0.0106(12) 0.0138(13) 0.0125(14) -0.0048(11) -0.0007(10) -0.0012(10)
C3 0.0133(13) 0.0142(13) 0.0151(14) -0.0067(11) -0.0004(11) -0.0022(10)
C4 0.0136(13) 0.0196(14) 0.0130(14) -0.0045(11) -0.0022(10) -0.0041(11)
C5 0.0120(13) 0.0146(13) 0.0172(15) -0.0048(11) 0.0010(11) 0.0000(10)
C6 0.0123(12) 0.0150(13) 0.0182(15) -0.0071(11) -0.0009(11) -0.0029(10)
C1 0.0088(12) 0.0135(13) 0.0156(14) -0.0039(11) 0.0010(10) -0.0028(10)
C7 0.0163(14) 0.0196(14) 0.0243(16) -0.0113(13) -0.0010(12) -0.0033(11)
C8 0.0239(15) 0.0211(15) 0.0263(17) -0.0133(14) -0.0006(13) -0.0032(12)
C9 0.0177(14) 0.0192(14) 0.0194(16) -0.0052(12) -0.0023(12) -0.0023(11)
C10 0.0228(15) 0.0215(15) 0.0196(16) -0.0010(13) 0.0004(12) -0.0042(12)
C11 0.0138(13) 0.0202(15) 0.0192(15) -0.0089(12) -0.0001(11) -0.0017(11)
C12 0.0218(15) 0.0282(17) 0.0235(17) -0.0093(14) -0.0071(13) 0.0027(13)

loop_
_atom_type_symbol
_atom_type_description
_atom_type_scat_dispersion_real
_atom_type_scat_dispersion_imag
_atom_type_scat_source
C C 0.0033 0.0016 'International Tables Vol C Tables 4.2.6.8 and 6.1.1.4'
H H 0.0000 0.0000 'International Tables Vol C Tables 4.2.6.8 and 6.1.1.4'
O O 0.0106 0.0060 'International Tables Vol C Tables 4.2.6.8 and 6.1.1.4'
Si Si 0.0817 0.0704 'International Tables Vol C Tables 4.2.6.8 and 6.1.1.4'
P P 0.1023 0.0942 'International Tables Vol C Tables 4.2.6.8 and 6.1.1.4'
Br Br -0.2901 2.4595 'International Tables Vol C Tables 4.2.6.8 and 6.1.1.4'

loop_
_geom_angle_atom_site_label_1
_geom_angle_atom_site_label_2
_geom_angle_atom_site_label_3
_geom_angle
_geom_angle_site_symmetry_1
_geom_angle_site_symmetry_3
O3 P1 C7 113.10(12) . .
O3 P1 C9 111.28(12) . .
O3 P1 C11 107.16(12) . .
C7 P1 C9 107.88(14) . .
C11 P1 C7 109.12(13) . .
C11 P1 C9 108.18(14) . .
O2 Si1 O2 180.0 2_665 .
O2 Si1 O3 88.99(9) . 2_665
O2 Si1 O3 91.01(8) 2_665 2_665
O2 Si1 O3 91.01(8) . .
O2 Si1 O3 88.99(8) 2_665 .
O1 Si1 O2 89.59(9) 2_665 .
O1 Si1 O2 90.41(9) 2_665 2_665
O1 Si1 O2 89.59(9) . 2_665
O1 Si1 O2 90.41(9) . .
O1 Si1 O1 180.0 . 2_665
O1 Si1 O3 90.51(9) 2_665 2_665
O1 Si1 O3 89.49(9) . 2_665
O1 Si1 O3 90.51(9) . .
O1 Si1 O3 89.49(9) 2_665 .
O3 Si1 O3 180.00(4) 2_665 .
C2 O2 Si1 110.59(15) . .
C1 O1 Si1 110.28(15) . .
P1 O3 Si1 135.00(12) . .
O2 C2 C3 125.7(2) . .
O2 C2 C1 113.8(2) . .
C3 C2 C1 120.4(2) . .
C2 C3 Br1 117.5(2) . .
C2 C3 C4 119.7(2) . .
C4 C3 Br1 122.7(2) . .
C3 C4 Br2 119.06(19) . .
C5 C4 Br2 121.2(2) . .
C5 C4 C3 119.8(2) . .
C4 C5 Br3 120.1(2) . .
C4 C5 C6 119.9(2) . .
C6 C5 Br3 119.94(19) . .
C5 C6 Br4 122.6(2) . .
C1 C6 Br4 117.4(2) . .
C1 C6 C5 120.1(2) . .
O1 C1 C2 114.4(2) . .
O1 C1 C6 125.7(2) . .
C6 C1 C2 119.9(2) . .
P1 C7 H7A 108.8 . .
P1 C7 H7B 108.8 . .
H7A C7 H7B 107.7 . .
C8 C7 P1 113.7(2) . .
C8 C7 H7A 108.8 . .
C8 C7 H7B 108.8 . .
C7 C8 H8A 109.5 . .
C7 C8 H8B 109.5 . .
C7 C8 H8C 109.5 . .
H8A C8 H8B 109.5 . .
H8A C8 H8C 109.5 . .
H8B C8 H8C 109.5 . .
P1 C9 H9A 109.0 . .
P1 C9 H9B 109.0 . .
H9A C9 H9B 107.8 . .
C10 C9 P1 112.9(2) . .
C10 C9 H9A 109.0 . .
C10 C9 H9B 109.0 . .
C9 C10 H10A 109.5 . .
C9 C10 H10B 109.5 . .
C9 C10 H10C 109.5 . .
H10A C10 H10B 109.5 . .
H10A C10 H10C 109.5 . .
H10B C10 H10C 109.5 . .
P1 C11 H11A 109.0 . .
P1 C11 H11B 109.0 . .
H11A C11 H11B 107.8 . .
C12 C11 P1 113.0(2) . .
C12 C11 H11A 109.0 . .
C12 C11 H11B 109.0 . .
C11 C12 H12A 109.5 . .
C11 C12 H12B 109.5 . .
C11 C12 H12C 109.5 . .
H12A C12 H12B 109.5 . .
H12A C12 H12C 109.5 . .
H12B C12 H12C 109.5 . .

loop_
_geom_bond_atom_site_label_1
_geom_bond_atom_site_label_2
_geom_bond_distance
_geom_bond_site_symmetry_2
Br1 C3 1.889(3) .
Br2 C4 1.889(3) .
Br3 C5 1.895(3) .
Br4 C6 1.890(3) .
P1 O3 1.5348(19) .
P1 C7 1.794(3) .
P1 C9 1.797(3) .
P1 C11 1.793(3) .
Si1 O2 1.7657(18) .
Si1 O2 1.7657(18) 2_665
Si1 O1 1.7626(18) .
Si1 O1 1.7627(18) 2_665
Si1 O3 1.8359(18) 2_665
Si1 O3 1.8359(18) .
O2 C2 1.343(3) .
O1 C1 1.343(3) .
C2 C3 1.379(4) .
C2 C1 1.408(4) .
C3 C4 1.406(4) .
C4 C5 1.396(4) .
C5 C6 1.403(4) .
C6 C1 1.377(4) .
C7 H7A 0.9900 .
C7 H7B 0.9900 .
C7 C8 1.537(4) .
C8 H8A 0.9800 .
C8 H8B 0.9800 .
C8 H8C 0.9800 .
C9 H9A 0.9900 .
C9 H9B 0.9900 .
C9 C10 1.529(4) .
C10 H10A 0.9800 .
C10 H10B 0.9800 .
C10 H10C 0.9800 .
C11 H11A 0.9900 .
C11 H11B 0.9900 .
C11 C12 1.527(4) .
C12 H12A 0.9800 .
C12 H12B 0.9800 .
C12 H12C 0.9800 .
